data_2205826
loop_
_publ_author_name
'Pervukhina, Natalie V.'
'Atuchin, Viktor V.'
'Parasyuk, Oleg V.'

_publ_section_title
;
 Redetermination of the quaternary phase silver dicadmium gallium
 tetrasulfide, AgCd~2~GaS~4~
;
_journal_issue 5
_journal_name_full 'Acta Crystallographica Section E'
_journal_page_first i91
_journal_page_last i93
_journal_paper_doi 10.1107/S1600536805012341
_journal_volume 61
_journal_year 2005
_chemical_formula_iupac 'Ag Cd2 Ga S4'
_chemical_formula_structural 'Ag Cd2 Ga S4'
_chemical_formula_sum 'Ag Cd2 Ga S4'
_chemical_formula_weight 530.63
_chemical_name_common 'silver cadmium gallium sulfide'
_chemical_name_systematic 'silver dicadmium(II) gallium tetrasulfide'
_space_group_IT_number 31
_symmetry_cell_setting orthorhombic
_symmetry_space_group_name_Hall 'P 2ac -2'
_symmetry_space_group_name_H-M 'P m n 21'
_atom_sites_solution_primary direct
_atom_sites_solution_secondary difmap
_audit_creation_method SHELXL-97
_cell_angle_alpha 90.00
_cell_angle_beta 90.00
_cell_angle_gamma 90.00
_cell_formula_units_Z 2
_cell_length_a 8.1395(9)
_cell_length_b 6.9394(8)
_cell_length_c 6.6014(7)
_cell_measurement_reflns_used 838
_cell_measurement_temperature 293(2)
_cell_measurement_theta_max 34.98
_cell_measurement_theta_min 4.26
_cell_volume 372.87(7)
_computing_cell_refinement 'SAINT (Bruker, 2004)'
_computing_data_collection 'APEX2 (Bruker, 2004)'
_computing_data_reduction SAINT
_computing_molecular_graphics 'BS (Ozawa & Kang, 2004)'
_computing_publication_material 'SHELXTL (Bruker, 2004)'
_computing_structure_refinement 'SHELXTL (Bruker, 2004)'
_computing_structure_solution 'SIR97 (Altomare <i>et al.</i>, 1999)'
_diffrn_ambient_temperature 293(2)
_diffrn_detector_area_resol_mean 25
_diffrn_measured_fraction_theta_full 0.943
_diffrn_measured_fraction_theta_max 0.969
_diffrn_measurement_device_type 'Bruker--Nonius X8 Apex CCD area-detector'
_diffrn_measurement_method \f
_diffrn_radiation_monochromator graphite
_diffrn_radiation_type MoK\a
_diffrn_radiation_wavelength 0.71073
_diffrn_reflns_av_R_equivalents 0.0173
_diffrn_reflns_av_sigmaI/netI 0.0259
_diffrn_reflns_limit_h_max 12
_diffrn_reflns_limit_h_min -6
_diffrn_reflns_limit_k_max 10
_diffrn_reflns_limit_k_min -10
_diffrn_reflns_limit_l_max 7
_diffrn_reflns_limit_l_min -10
_diffrn_reflns_number 3258
_diffrn_reflns_theta_full 25.00
_diffrn_reflns_theta_max 32.57
_diffrn_reflns_theta_min 5.88
_diffrn_standards_decay_% 0
_diffrn_standards_number 0
_exptl_absorpt_coefficient_mu 12.792
_exptl_absorpt_correction_T_max 0.679
_exptl_absorpt_correction_T_min 0.550
_exptl_absorpt_correction_type multi-scan
_exptl_absorpt_process_details '(SADABS; Bruker, 2004)'
_exptl_crystal_colour orange
_exptl_crystal_density_diffrn 4.726
_exptl_crystal_density_method 'not measured'
_exptl_crystal_description prism
_exptl_crystal_F_000 476
_exptl_crystal_size_max 0.05
_exptl_crystal_size_mid 0.03
_exptl_crystal_size_min 0.03
_refine_diff_density_max 3.094
_refine_diff_density_min -1.019
_refine_ls_abs_structure_details 'Flack (1983), 486 Friedel pairs'
_refine_ls_abs_structure_Flack 0.13(3)
_refine_ls_extinction_method none
_refine_ls_goodness_of_fit_ref 1.077
_refine_ls_hydrogen_treatment none
_refine_ls_matrix_type full
_refine_ls_number_parameters 44
_refine_ls_number_reflns 1237
_refine_ls_number_restraints 1
_refine_ls_restrained_S_all 1.076
_refine_ls_R_factor_all 0.0472
_refine_ls_R_factor_gt 0.0376
_refine_ls_shift/su_max 0.000
_refine_ls_shift/su_mean 0.000
_refine_ls_structure_factor_coef Fsqd
_refine_ls_weighting_details 'w = 1/[\s^2^(Fo^2^)+(0.0601P)^2^] where P = (Fo^2^+2Fc^2^)/3'
_refine_ls_weighting_scheme calc
_refine_ls_wR_factor_gt 0.1080
_refine_ls_wR_factor_ref 0.1133
_reflns_number_gt 968
_reflns_number_total 1237
_reflns_threshold_expression I>2\s(I)
_cod_data_source_file wm6063.cif
_cod_data_source_block I
_cod_depositor_comments
;
The following automatic conversions were performed:
'_symmetry_cell_setting' value 'Orthorhombic' changed to 'orthorhombic'
according to '/home/saulius/struct/CIF-dictionaries/cif_core.dic'
dictionary named 'cif_core.dic' version 2.4.1 from
2010-06-29.

'_geom_bond_publ_flag' value 'Yes' changed to 'yes' according
to '/home/saulius/struct/CIF-dictionaries/cif_core.dic' dictionary named
'cif_core.dic' version 2.4.1 from 2010-06-29 (12
times).

'_geom_bond_publ_flag' value 'No' changed to 'no' according to
'/home/saulius/struct/CIF-dictionaries/cif_core.dic' dictionary named
'cif_core.dic' version 2.4.1 from 2010-06-29 (6
times).

'_geom_angle_publ_flag' value 'Yes' changed to 'yes' according to
'/home/saulius/struct/CIF-dictionaries/cif_core.dic' dictionary named
'cif_core.dic' version 2.4.1 from 2010-06-29 (18
times).

'_geom_angle_publ_flag' value 'No' changed to 'no' according to
'/home/saulius/struct/CIF-dictionaries/cif_core.dic' dictionary named
'cif_core.dic' version 2.4.1 from 2010-06-29 (18 times).

Automatic conversion script
Id: cif_fix_enum 1527 2010-12-29 10:47:43Z saulius 

The following automatic conversions were performed:

'_symmetry_cell_setting' value 'Orthorhombic' changed to
'orthorhombic' according to
/home/saulius/struct/CIF-dictionaries/cif_core.dic dictionary named
'cif_core.dic' version 2.4.1 from 2010-06-29.

'_geom_bond_publ_flag'
value 'Yes' changed to 'yes' according to
/home/saulius/struct/CIF-dictionaries/cif_core.dic dictionary named
'cif_core.dic' version 2.4.1 from 2010-06-29 (12
times).

'_geom_bond_publ_flag' value 'No' changed to 'no' according
to /home/saulius/struct/CIF-dictionaries/cif_core.dic dictionary
named 'cif_core.dic' version 2.4.1 from 2010-06-29 (6
times).

'_geom_angle_publ_flag' value 'Yes' changed to 'yes'
according to /home/saulius/struct/CIF-dictionaries/cif_core.dic
dictionary named 'cif_core.dic' version 2.4.1 from 2010-06-29 (18
times).

'_geom_angle_publ_flag' value 'No' changed to 'no' according
to /home/saulius/struct/CIF-dictionaries/cif_core.dic dictionary
named 'cif_core.dic' version 2.4.1 from 2010-06-29 (18 times).

Automatic conversion script
Id: cif_fix_values 1715 2011-07-08 13:25:40Z adriana 
;
_cod_database_code 2205826

loop_
_symmetry_equiv_pos_as_xyz
'x, y, z'
'-x+1/2, -y, z+1/2'
'-x, y, z'
'x+1/2, -y, z+1/2'

loop_
_atom_site_label
_atom_site_fract_x
_atom_site_fract_y
_atom_site_fract_z
_atom_site_U_iso_or_equiv
_atom_site_adp_type
_atom_site_calc_flag
_atom_site_refinement_flags
_atom_site_occupancy
_atom_site_type_symbol
Ag 0.0000 0.33896(10) 0.50805(16) 0.0305(2) Uani d S 1 Ag
Cd 0.25226(4) 0.82638(6) 0.51089(8) 0.02250(19) Uani d . 1 Cd
Ga 0.5000 0.32571(10) 0.50781(19) 0.01077(18) Uani d S 1 Ga
S1 0.26431(17) 0.1725(2) 0.3949(4) 0.0187(4) Uani d . 1 S
S2 0.0000 0.6778(3) 0.3619(5) 0.0197(5) Uani d S 1 S
S3 0.5000 0.6394(3) 0.3949(5) 0.0218(5) Uani d S 1 S

loop_
_atom_site_aniso_label
_atom_site_aniso_U_11
_atom_site_aniso_U_22
_atom_site_aniso_U_33
_atom_site_aniso_U_12
_atom_site_aniso_U_13
_atom_site_aniso_U_23
Ag 0.0317(4) 0.0326(4) 0.0272(4) 0.000 0.000 0.0059(6)
Cd 0.0212(2) 0.0251(3) 0.0212(3) -0.00062(13) 0.00027(16) 0.0010(4)
Ga 0.0118(3) 0.0123(4) 0.0083(4) 0.000 0.000 0.0014(5)
S1 0.0213(6) 0.0177(7) 0.0169(10) 0.0002(5) 0.0025(6) 0.0015(6)
S2 0.0169(8) 0.0249(10) 0.0172(11) 0.000 0.000 -0.0018(9)
S3 0.0185(9) 0.0207(10) 0.0261(14) 0.000 0.000 -0.0073(10)

loop_
_atom_type_symbol
_atom_type_description
_atom_type_scat_dispersion_real
_atom_type_scat_dispersion_imag
_atom_type_scat_source
S S 0.1246 0.1234 'International Tables Vol C Tables 4.2.6.8 and 6.1.1.4'
Ga Ga 0.2307 1.6083 'International Tables Vol C Tables 4.2.6.8 and 6.1.1.4'
Ag Ag -0.8971 1.1015 'International Tables Vol C Tables 4.2.6.8 and 6.1.1.4'
Cd Cd -0.8075 1.2024 'International Tables Vol C Tables 4.2.6.8 and 6.1.1.4'

loop_
_geom_angle_atom_site_label_1
_geom_angle_atom_site_label_2
_geom_angle_atom_site_label_3
_geom_angle_site_symmetry_1
_geom_angle_site_symmetry_3
_geom_angle
_geom_angle_publ_flag
S2 Ag S1 . 3 107.90(7) yes
S2 Ag S1 . . 107.90(7) yes
S1 Ag S1 3 . 114.81(10) yes
S2 Ag S3 . 2_565 108.95(9) yes
S1 Ag S3 3 2_565 108.58(8) yes
S1 Ag S3 . 2_565 108.58(8) yes
S2 Cd S3 . . 109.02(7) yes
S2 Cd S1 . 1_565 107.78(8) yes
S3 Cd S1 . 1_565 111.55(8) yes
S2 Cd S1 . 2_565 110.51(8) yes
S3 Cd S1 . 2_565 110.35(8) yes
S1 Cd S1 1_565 2_565 107.60(7) yes
S3 Ga S1 . . 109.26(9) yes
S3 Ga S1 . 3_655 109.26(9) yes
S1 Ga S1 . 3_655 111.82(10) yes
S3 Ga S2 . 2_565 109.48(11) yes
S1 Ga S2 . 2_565 108.49(9) yes
S1 Ga S2 3_655 2_565 108.49(9) yes
Ga S1 Cd . 1_545 111.79(9) no
Ga S1 Cd . 2_564 111.35(9) no
Cd S1 Cd 1_545 2_564 107.69(8) no
Ga S1 Ag . . 113.33(9) no
Cd S1 Ag 1_545 . 108.00(7) no
Cd S1 Ag 2_564 . 104.25(9) no
Ga S2 Cd 2_564 . 113.43(8) no
Ga S2 Cd 2_564 3 113.43(8) no
Cd S2 Cd . 3 110.48(10) no
Ga S2 Ag 2_564 . 111.72(11) no
Cd S2 Ag . . 103.44(9) no
Cd S2 Ag 3 . 103.44(9) no
Ga S3 Cd . 3_655 112.90(9) no
Ga S3 Cd . . 112.90(9) no
Cd S3 Cd 3_655 . 106.48(9) no
Ga S3 Ag . 2_564 112.25(11) no
Cd S3 Ag 3_655 2_564 105.87(9) no
Cd S3 Ag . 2_564 105.87(9) no

loop_
_geom_bond_atom_site_label_1
_geom_bond_atom_site_label_2
_geom_bond_site_symmetry_2
_geom_bond_distance
_geom_bond_publ_flag
Ag S2 . 2.541(3) yes
Ag S1 3 2.5535(17) yes
Ag S1 . 2.5535(17) yes
Ag S3 2_565 2.558(3) yes
Cd S2 . 2.4993(16) yes
Cd S3 . 2.5170(14) yes
Cd S1 1_565 2.5232(19) yes
Cd S1 2_565 2.538(3) yes
Ga S3 . 2.301(3) yes
Ga S1 . 2.316(2) yes
Ga S1 3_655 2.3165(19) yes
Ga S2 2_565 2.338(4) yes
S1 Cd 1_545 2.5232(19) no
S1 Cd 2_564 2.538(3) no
S2 Ga 2_564 2.338(4) no
S2 Cd 3 2.4993(15) no
S3 Cd 3_655 2.5170(14) no
S3 Ag 2_564 2.558(3) no
